data_1519899
loop_
_publ_author_name
'Coles, Susanne L.'
'Threlfall, Terry L.'
'Hursthouse, Michael B.'

_publ_section_title
;
 N-(2-nitrophenyl)acetamide
;
_journal_name_full 'Crystal Structure Report Archive'
_journal_page_first 1364
_journal_year 2008
_chemical_formula_sum 'C8 H8 N2 O3'
_chemical_formula_weight 180.16
_chemical_name_systematic
;
N-(2-nitrophenyl)acetamide
;
_space_group_IT_number 14
_symmetry_cell_setting monoclinic
_symmetry_space_group_name_Hall '-P 2yn'
_symmetry_space_group_name_H-M 'P 1 21/n 1'
_atom_sites_solution_hydrogens geom
_atom_sites_solution_primary direct
_atom_sites_solution_secondary difmap
_cell_angle_alpha 90.00
_cell_angle_beta 97.134(2)
_cell_angle_gamma 90.00
_cell_formula_units_Z 4
_cell_length_a 10.5564(4)
_cell_length_b 4.9758(2)
_cell_length_c 15.4117(5)
_cell_measurement_reflns_used 4821
_cell_measurement_temperature 120(2)
_cell_measurement_theta_max 27.48
_cell_measurement_theta_min 2.91
_cell_volume 803.26(5)
_computing_cell_refinement 'DENZO (Otwinowski & Minor, 1997) & COLLECT (Hooft, R.W.W., 1998)'
_computing_data_collection 'COLLECT (Hooft, R.W.W., 1998)'
_computing_data_reduction 'DENZO (Otwinowski & Minor, 1997) & COLLECT (Hooft, R.W.W., 1998)'
_computing_structure_refinement 'SHELXL-97 (Sheldrick, 1997)'
_computing_structure_solution 'SHELXS-97 (Sheldrick, 1997)'
_diffrn_ambient_temperature 120(2)
_diffrn_detector_area_resol_mean 9.091
_diffrn_measured_fraction_theta_full 0.997
_diffrn_measured_fraction_theta_max 0.997
_diffrn_measurement_device_type 'Bruker-Nonius Roper CCD camera on \k-goniostat'
_diffrn_measurement_method '\f & \w scans'
_diffrn_radiation_monochromator graphite
_diffrn_radiation_source 'Bruker-Nonius FR591 rotating anode'
_diffrn_radiation_type MoK\a
_diffrn_radiation_wavelength 0.71073
_diffrn_reflns_av_R_equivalents 0.0484
_diffrn_reflns_av_sigmaI/netI 0.0385
_diffrn_reflns_limit_h_max 13
_diffrn_reflns_limit_h_min -13
_diffrn_reflns_limit_k_max 6
_diffrn_reflns_limit_k_min -6
_diffrn_reflns_limit_l_max 20
_diffrn_reflns_limit_l_min -19
_diffrn_reflns_number 11119
_diffrn_reflns_theta_full 27.48
_diffrn_reflns_theta_max 27.48
_diffrn_reflns_theta_min 3.89
_exptl_absorpt_coefficient_mu 0.116
_exptl_absorpt_correction_T_max 0.9977
_exptl_absorpt_correction_T_min 0.9593
_exptl_absorpt_correction_type multi-scan
_exptl_absorpt_process_details 'SADABS 2007/2 (Sheldrick, G.M., 2007)'
_exptl_crystal_colour yellow
_exptl_crystal_density_diffrn 1.490
_exptl_crystal_density_method 'not measured'
_exptl_crystal_description plate
_exptl_crystal_F_000 376
_exptl_crystal_size_max 0.36
_exptl_crystal_size_mid 0.30
_exptl_crystal_size_min 0.02
_refine_diff_density_max 0.201
_refine_diff_density_min -0.261
_refine_diff_density_rms 0.053
_refine_ls_extinction_method none
_refine_ls_goodness_of_fit_ref 1.030
_refine_ls_hydrogen_treatment mixed
_refine_ls_matrix_type full
_refine_ls_number_parameters 123
_refine_ls_number_reflns 1844
_refine_ls_number_restraints 1
_refine_ls_restrained_S_all 1.030
_refine_ls_R_factor_all 0.0556
_refine_ls_R_factor_gt 0.0416
_refine_ls_shift/su_max 0.000
_refine_ls_shift/su_mean 0.000
_refine_ls_structure_factor_coef Fsqd
_refine_ls_weighting_details 'calc w=1/[\s^2^(Fo^2^)+(0.0526P)^2^+0.3432P] where P=(Fo^2^+2Fc^2^)/3'
_refine_ls_weighting_scheme calc
_refine_ls_wR_factor_gt 0.1016
_refine_ls_wR_factor_ref 0.1110
_reflns_number_gt 1483
_reflns_number_total 1844
_reflns_threshold_expression >2sigma(I)
_cod_data_source_file eCrystal-1364.cif
_cod_data_source_block 2008lsh083
_cod_depositor_comments
;
Citation :
Coles (nee Huth), Susanne L. and Threlfall, Terry L. and 
Hursthouse, Michael B. (2008) 
University of Southampton, Crystal Structure Report Archive. 
(doi:10.5258/ecrystals/1364)

More at:
http://ecrystals.chem.soton.ac.uk/1364/

The following automatic conversions were performed:

'_symmetry_cell_setting' value 'Monoclinic' changed to 'monoclinic'
according to the built-in table from CIF Core dictionary named
'cif_core.dic' version 2.4.1 from 2010-06-29.

Automatic conversion script
Id: cif_fix_values 3392 2015-05-12 13:50:21Z andrius 
;
_cod_original_sg_symbol_H-M P21/n
_cod_database_code 1519899

loop_
_symmetry_equiv_pos_as_xyz
'x, y, z'
'-x+1/2, y+1/2, -z+1/2'
'-x, -y, -z'
'x-1/2, -y-1/2, z-1/2'

loop_
_atom_site_label
_atom_site_type_symbol
_atom_site_fract_x
_atom_site_fract_y
_atom_site_fract_z
_atom_site_U_iso_or_equiv
_atom_site_adp_type
_atom_site_occupancy
_atom_site_symmetry_multiplicity
_atom_site_calc_flag
_atom_site_refinement_flags
_atom_site_disorder_assembly
_atom_site_disorder_group
C1 C 0.56452(13) 0.5595(3) 0.35132(9) 0.0186(3) Uani 1 1 d . . .
C2 C 0.53771(13) 0.5144(3) 0.26025(9) 0.0176(3) Uani 1 1 d . . .
C3 C 0.44395(14) 0.6575(3) 0.20829(10) 0.0207(3) Uani 1 1 d . . .
H3 H 0.4286 0.6230 0.1473 0.025 Uiso 1 1 calc R . .
C4 C 0.37315(14) 0.8494(3) 0.24530(10) 0.0227(3) Uani 1 1 d . . .
H4 H 0.3084 0.9467 0.2102 0.027 Uiso 1 1 calc R . .
C5 C 0.39776(14) 0.8987(3) 0.33467(10) 0.0236(3) Uani 1 1 d . . .
H5 H 0.3498 1.0322 0.3603 0.028 Uiso 1 1 calc R . .
C6 C 0.49078(15) 0.7569(3) 0.38679(10) 0.0225(3) Uani 1 1 d . . .
H6 H 0.5051 0.7937 0.4477 0.027 Uiso 1 1 calc R . .
C7 C 0.72982(14) 0.5025(3) 0.47953(9) 0.0206(3) Uani 1 1 d . . .
C8 C 0.83857(16) 0.3182(3) 0.51043(10) 0.0267(4) Uani 1 1 d . . .
H8A H 0.9005 0.3192 0.4681 0.040 Uiso 1 1 calc R . .
H8B H 0.8061 0.1353 0.5160 0.040 Uiso 1 1 calc R . .
H8C H 0.8801 0.3797 0.5674 0.040 Uiso 1 1 calc R . .
N1 N 0.65934(12) 0.4170(3) 0.40318(8) 0.0203(3) Uani 1 1 d D . .
N2 N 0.60851(11) 0.3156(3) 0.21531(8) 0.0185(3) Uani 1 1 d . . .
O1 O 0.70715(11) 0.7071(2) 0.51809(7) 0.0284(3) Uani 1 1 d . . .
O2 O 0.66666(10) 0.1335(2) 0.25769(7) 0.0221(3) Uani 1 1 d . . .
O3 O 0.60637(11) 0.3369(2) 0.13564(7) 0.0288(3) Uani 1 1 d . . .
H1N H 0.6874(17) 0.275(3) 0.3777(11) 0.026(5) Uiso 1 1 d D . .

loop_
_atom_site_aniso_label
_atom_site_aniso_U_11
_atom_site_aniso_U_22
_atom_site_aniso_U_33
_atom_site_aniso_U_23
_atom_site_aniso_U_13
_atom_site_aniso_U_12
C1 0.0201(7) 0.0162(7) 0.0199(7) -0.0003(5) 0.0043(6) -0.0042(6)
C2 0.0184(7) 0.0146(7) 0.0206(7) -0.0026(5) 0.0054(5) -0.0026(5)
C3 0.0208(7) 0.0194(7) 0.0219(7) -0.0015(6) 0.0029(6) -0.0034(6)
C4 0.0198(7) 0.0186(8) 0.0295(8) 0.0014(6) 0.0027(6) 0.0002(6)
C5 0.0226(8) 0.0189(8) 0.0307(8) -0.0024(6) 0.0089(6) 0.0004(6)
C6 0.0249(8) 0.0206(8) 0.0229(7) -0.0030(6) 0.0072(6) -0.0034(6)
C7 0.0264(8) 0.0186(8) 0.0173(7) 0.0009(6) 0.0049(6) -0.0049(6)
C8 0.0320(9) 0.0236(8) 0.0231(7) -0.0002(6) -0.0026(6) -0.0016(7)
N1 0.0252(7) 0.0173(6) 0.0182(6) -0.0027(5) 0.0019(5) 0.0004(5)
N2 0.0178(6) 0.0177(6) 0.0200(6) -0.0032(5) 0.0017(5) -0.0016(5)
O1 0.0360(7) 0.0250(6) 0.0238(6) -0.0068(5) 0.0026(5) -0.0020(5)
O2 0.0237(5) 0.0166(5) 0.0256(5) -0.0010(4) 0.0019(4) 0.0028(4)
O3 0.0342(6) 0.0358(7) 0.0167(5) -0.0042(5) 0.0038(4) 0.0075(5)

loop_
_atom_type_symbol
_atom_type_description
_atom_type_scat_dispersion_real
_atom_type_scat_dispersion_imag
_atom_type_scat_source
C C 0.0033 0.0016 'International Tables Vol C Tables 4.2.6.8 and 6.1.1.4'
H H 0.0000 0.0000 'International Tables Vol C Tables 4.2.6.8 and 6.1.1.4'
N N 0.0061 0.0033 'International Tables Vol C Tables 4.2.6.8 and 6.1.1.4'
O O 0.0106 0.0060 'International Tables Vol C Tables 4.2.6.8 and 6.1.1.4'

loop_
_geom_angle_atom_site_label_1
_geom_angle_atom_site_label_2
_geom_angle_atom_site_label_3
_geom_angle
_geom_angle_site_symmetry_1
_geom_angle_site_symmetry_3
N1 C1 C6 121.69(13) . .
N1 C1 C2 121.93(13) . .
C6 C1 C2 116.38(13) . .
C3 C2 C1 122.08(13) . .
C3 C2 N2 116.24(12) . .
C1 C2 N2 121.68(13) . .
C4 C3 C2 120.01(14) . .
C4 C3 H3 120.0 . .
C2 C3 H3 120.0 . .
C3 C4 C5 119.18(14) . .
C3 C4 H4 120.4 . .
C5 C4 H4 120.4 . .
C6 C5 C4 121.12(14) . .
C6 C5 H5 119.4 . .
C4 C5 H5 119.4 . .
C5 C6 C1 121.23(14) . .
C5 C6 H6 119.4 . .
C1 C6 H6 119.4 . .
O1 C7 N1 123.82(14) . .
O1 C7 C8 123.05(14) . .
N1 C7 C8 113.13(13) . .
C7 C8 H8A 109.5 . .
C7 C8 H8B 109.5 . .
H8A C8 H8B 109.5 . .
C7 C8 H8C 109.5 . .
H8A C8 H8C 109.5 . .
H8B C8 H8C 109.5 . .
C7 N1 C1 127.23(13) . .
C7 N1 H1N 117.0(12) . .
C1 N1 H1N 114.3(12) . .
O3 N2 O2 122.52(12) . .
O3 N2 C2 117.83(12) . .
O2 N2 C2 119.65(11) . .

loop_
_geom_bond_atom_site_label_1
_geom_bond_atom_site_label_2
_geom_bond_distance
_geom_bond_site_symmetry_2
C1 N1 1.3945(19) .
C1 C6 1.406(2) .
C1 C2 1.4147(19) .
C2 C3 1.390(2) .
C2 N2 1.4646(18) .
C3 C4 1.379(2) .
C3 H3 0.9500 .
C4 C5 1.391(2) .
C4 H4 0.9500 .
C5 C6 1.382(2) .
C5 H5 0.9500 .
C6 H6 0.9500 .
C7 O1 1.2176(18) .
C7 N1 1.3790(19) .
C7 C8 1.500(2) .
C8 H8A 0.9800 .
C8 H8B 0.9800 .
C8 H8C 0.9800 .
N1 H1N 0.877(14) .
N2 O3 1.2298(16) .
N2 O2 1.2348(16) .

loop_
_geom_hbond_atom_site_label_D
_geom_hbond_atom_site_label_H
_geom_hbond_atom_site_label_A
_geom_hbond_distance_DH
_geom_hbond_distance_HA
_geom_hbond_distance_DA
_geom_hbond_angle_DHA
_geom_hbond_site_symmetry_A
N1 H1N O2 0.877(14) 1.966(16) 2.6581(16) 134.8(15) .
